data_7008165
loop_
_publ_author_name
'Bakardjiev, Mario'
'Holub, Josef'
'Carr, Michael J.'
'Kennedy, John D.'
'Stibr, Bohumil'

_publ_section_title
;
 Diphosphacarborane analogues of ferrocene: the synthesis of two
 isomeric twelve-vertex closo-[(eta5-C5H5)FeP2CB8H9] complexes.
;
_journal_issue 5
_journal_name_full 'Dalton transactions (Cambridge, England : 2003)'
_journal_page_first 909
_journal_page_last 913
_journal_paper_doi 10.1039/b418370c
_journal_year 2005
_chemical_formula_moiety 'C6 H14 B8 Fe P2'
_chemical_formula_sum 'C6 H14 B8 Fe P2'
_chemical_formula_weight 290.44
_chemical_name_systematic
;
?
;
_space_group_IT_number 15
_symmetry_cell_setting monoclinic
_symmetry_space_group_name_Hall '-C 2yc'
_symmetry_space_group_name_H-M 'C 1 2/c 1'
_atom_sites_solution_hydrogens geom
_atom_sites_solution_primary direct
_atom_sites_solution_secondary difmap
_audit_creation_method SHELXL-97
_cell_angle_alpha 90.00
_cell_angle_beta 124.336(4)
_cell_angle_gamma 90.00
_cell_formula_units_Z 8
_cell_length_a 26.8072(15)
_cell_length_b 6.9641(6)
_cell_length_c 16.3096(11)
_cell_measurement_temperature 150(2)
_cell_volume 2514.2(3)
_computing_cell_refinement
;
DENZO-SMN and COLLECT (Otwinowski & Minor, 1996)
;
_computing_data_collection
;
DENZO-SMN and COLLECT (Otwinowski & Minor, 1996)
;
_computing_data_reduction
;
DENZO-SMN and COLLECT (Otwinowski & Minor, 1996)
;
_computing_molecular_graphics
;
ORTEP3 for Windows (Farrugia, 1997)
XSeed (Barbour, 2001)
;
_computing_publication_material
;
'enCIFer (CCDC, 2002)'
;
_computing_structure_refinement
;
SHELXS-97 (Sheldrick, 1986)
;
_computing_structure_solution
;
SHELXS-97 (Sheldrick, 1986)
;
_diffrn_ambient_temperature 150(2)
_diffrn_measured_fraction_theta_full 0.889
_diffrn_measured_fraction_theta_max 0.889
_diffrn_measurement_device_type 'Nonius KappaCCD'
_diffrn_measurement_method
;
Detector set at 30mm from sample with different 2theta offsets
1 degree phi exposures for chi=0 degree settings
1 degree omega exposures for chi=90 degree settings
;
_diffrn_radiation_collimation miracol
_diffrn_radiation_detector 'CCD plate'
_diffrn_radiation_monochromator graphite
_diffrn_radiation_source 'Fine-focus Sealed tube'
_diffrn_radiation_type MoK\a
_diffrn_radiation_wavelength 0.71073
_diffrn_reflns_av_R_equivalents 0.0578
_diffrn_reflns_av_sigmaI/netI 0.0837
_diffrn_reflns_limit_h_max 32
_diffrn_reflns_limit_h_min -32
_diffrn_reflns_limit_k_max 8
_diffrn_reflns_limit_k_min -7
_diffrn_reflns_limit_l_max 20
_diffrn_reflns_limit_l_min -19
_diffrn_reflns_number 4632
_diffrn_reflns_theta_full 26.01
_diffrn_reflns_theta_max 26.01
_diffrn_reflns_theta_min 3.03
_exptl_absorpt_coefficient_mu 1.413
_exptl_absorpt_correction_T_max 0.9327
_exptl_absorpt_correction_T_min 0.7370
_exptl_absorpt_correction_type multi-scan
_exptl_absorpt_process_details
;
Using multiple and symmetry-related data measurements via the program SORTAV
See R.H. Blessing, Acta Cryst (1995), A51, 33-38
;
_exptl_crystal_colour Red
_exptl_crystal_density_diffrn 1.535
_exptl_crystal_density_method 'not measured'
_exptl_crystal_description needle
_exptl_crystal_F_000 1168
_exptl_crystal_size_max 0.23
_exptl_crystal_size_mid 0.08
_exptl_crystal_size_min 0.05
_refine_diff_density_max 1.185
_refine_diff_density_min -0.637
_refine_diff_density_rms 0.117
_refine_ls_extinction_method none
_refine_ls_goodness_of_fit_ref 1.112
_refine_ls_hydrogen_treatment mixed
_refine_ls_matrix_type full
_refine_ls_number_parameters 154
_refine_ls_number_reflns 2191
_refine_ls_number_restraints 0
_refine_ls_restrained_S_all 1.112
_refine_ls_R_factor_all 0.0864
_refine_ls_R_factor_gt 0.0696
_refine_ls_shift/su_max 0.000
_refine_ls_shift/su_mean 0.000
_refine_ls_structure_factor_coef Fsqd
_refine_ls_weighting_details 'w=1/[\s^2^(Fo^2^)+(0.0565P)^2^+18.3102P] where P=(Fo^2^+2Fc^2^)/3'
_refine_ls_weighting_scheme calc
_refine_ls_wR_factor_gt 0.1643
_refine_ls_wR_factor_ref 0.1745
_reflns_number_gt 1787
_reflns_number_total 2191
_reflns_threshold_expression >2sigma(I)
_cod_data_source_file b418370c.txt
_cod_data_source_block mgsl2942
_cod_depositor_comments
;
The following automatic conversions were performed:
'_symmetry_cell_setting' value 'Monoclinic' changed to 'monoclinic'
according to '/home/saulius/struct/CIF-dictionaries/cif_core.dic'
dictionary named 'cif_core.dic' version 2.4.1 from 2010-06-29.

Automatic conversion script
Id: cif_fix_enum 1527 2010-12-29 10:47:43Z saulius 
;
_cod_original_sg_symbol_H-M C2/c
_cod_database_code 7008165

loop_
_symmetry_equiv_pos_as_xyz
'x, y, z'
'-x, y, -z+1/2'
'x+1/2, y+1/2, z'
'-x+1/2, y+1/2, -z+1/2'
'-x, -y, -z'
'x, -y, z-1/2'
'-x+1/2, -y+1/2, -z'
'x+1/2, -y+1/2, z-1/2'

loop_
_atom_site_label
_atom_site_type_symbol
_atom_site_fract_x
_atom_site_fract_y
_atom_site_fract_z
_atom_site_U_iso_or_equiv
_atom_site_adp_type
_atom_site_occupancy
_atom_site_symmetry_multiplicity
_atom_site_calc_flag
_atom_site_refinement_flags
_atom_site_disorder_assembly
_atom_site_disorder_group
Fe1 Fe 0.10974(4) 0.27556(11) 0.16680(5) 0.0299(3) Uani 1 1 d . . .
P2 P 0.12450(8) -0.0132(2) 0.12029(11) 0.0383(4) Uani 1 1 d . . .
P3 P 0.04429(7) 0.1837(2) 0.00698(10) 0.0342(4) Uani 1 1 d . . .
C5 C 0.1638(3) 0.4117(9) 0.1328(5) 0.0392(14) Uani 1 1 d . . .
H5 H 0.1857 0.5371 0.1842 0.047 Uiso 1 1 calc R . .
C13 C 0.0784(3) 0.1610(10) 0.2482(5) 0.0473(16) Uani 1 1 d . . .
H13 H 0.0640 0.0339 0.2432 0.057 Uiso 1 1 calc R . .
C14 C 0.0429(3) 0.3220(10) 0.1926(4) 0.0420(14) Uani 1 1 d . . .
H14 H 0.0006 0.3215 0.1433 0.050 Uiso 1 1 calc R . .
C15 C 0.0816(3) 0.4835(10) 0.2238(4) 0.0421(14) Uani 1 1 d . . .
H15 H 0.0697 0.6108 0.1993 0.050 Uiso 1 1 calc R . .
C16 C 0.1404(3) 0.4233(11) 0.2971(5) 0.0502(17) Uani 1 1 d . . .
H16 H 0.1754 0.5024 0.3309 0.060 Uiso 1 1 calc R . .
C17 C 0.1385(4) 0.2221(11) 0.3118(5) 0.0550(19) Uani 1 1 d . . .
H17 H 0.1721 0.1434 0.3568 0.066 Uiso 1 1 calc R . .
B4 B 0.0904(3) 0.4373(10) 0.0426(5) 0.0340(14) Uani 1 1 d . . .
H4 H 0.0643 0.5715 0.0318 0.041 Uiso 1 1 calc R . .
B6 B 0.1901(3) 0.1927(11) 0.1829(5) 0.0408(15) Uani 1 1 d . . .
H6 H 0.2282 0.1705 0.2625 0.049 Uiso 1 1 calc R . .
B7 B 0.1026(3) 0.0471(11) -0.0231(5) 0.0391(15) Uani 1 1 d . . .
H7 H 0.0826 -0.0747 -0.0774 0.047 Uiso 1 1 calc R . .
B8 B 0.0813(4) 0.2951(10) -0.0620(5) 0.0396(16) Uani 1 1 d . . .
H8 H 0.0474 0.3318 -0.1420 0.048 Uiso 1 1 calc R . .
B9 B 0.1453(4) 0.4391(11) 0.0147(6) 0.0457(18) Uani 1 1 d . . .
H9 H 0.1526 0.5733 -0.0150 0.055 Uiso 1 1 calc R . .
B10 B 0.2061(4) 0.2920(12) 0.0998(7) 0.0501(19) Uani 1 1 d . . .
H10 H 0.2536 0.3289 0.1262 0.060 Uiso 1 1 calc R . .
B11 B 0.1820(3) 0.0510(11) 0.0805(6) 0.0426(16) Uani 1 1 d . . .
H11 H 0.2132 -0.0696 0.0932 0.051 Uiso 1 1 calc R . .
B12 B 0.1538(4) 0.2087(11) -0.0209(6) 0.0436(17) Uani 1 1 d . . .
H12 H 0.1667 0.1885 -0.0748 0.052 Uiso 1 1 calc R . .

loop_
_atom_site_aniso_label
_atom_site_aniso_U_11
_atom_site_aniso_U_22
_atom_site_aniso_U_33
_atom_site_aniso_U_23
_atom_site_aniso_U_13
_atom_site_aniso_U_12
Fe1 0.0290(5) 0.0307(5) 0.0319(5) 0.0005(3) 0.0183(4) 0.0009(3)
P2 0.0484(10) 0.0270(8) 0.0437(8) 0.0020(6) 0.0285(8) 0.0026(6)
P3 0.0277(8) 0.0399(9) 0.0360(7) -0.0036(6) 0.0185(6) -0.0027(6)
C5 0.037(3) 0.036(3) 0.053(3) -0.012(3) 0.031(3) -0.011(3)
C13 0.071(5) 0.041(4) 0.053(4) 0.003(3) 0.049(4) -0.004(3)
C14 0.038(3) 0.057(4) 0.040(3) -0.002(3) 0.027(3) 0.001(3)
C15 0.052(4) 0.040(4) 0.047(3) 0.001(3) 0.035(3) 0.008(3)
C16 0.050(4) 0.064(5) 0.040(3) -0.014(3) 0.028(3) -0.012(3)
C17 0.065(5) 0.068(5) 0.035(3) 0.010(3) 0.030(3) 0.019(4)
B4 0.039(4) 0.029(3) 0.042(3) 0.001(3) 0.029(3) 0.003(3)
B6 0.029(4) 0.041(4) 0.048(4) -0.007(3) 0.020(3) 0.002(3)
B7 0.039(4) 0.042(4) 0.044(3) -0.009(3) 0.028(3) -0.002(3)
B8 0.053(5) 0.033(4) 0.040(3) 0.002(3) 0.030(3) 0.001(3)
B9 0.071(5) 0.032(4) 0.062(4) -0.004(3) 0.055(4) -0.005(3)
B10 0.040(4) 0.056(5) 0.072(5) -0.018(4) 0.042(4) -0.008(4)
B11 0.034(4) 0.039(4) 0.058(4) -0.008(3) 0.027(3) 0.004(3)
B12 0.052(5) 0.040(4) 0.061(4) -0.006(3) 0.045(4) -0.005(3)

loop_
_atom_type_symbol
_atom_type_description
_atom_type_scat_dispersion_real
_atom_type_scat_dispersion_imag
_atom_type_scat_source
C C 0.0033 0.0016 'International Tables Vol C Tables 4.2.6.8 and 6.1.1.4'
H H 0.0000 0.0000 'International Tables Vol C Tables 4.2.6.8 and 6.1.1.4'
B B 0.0013 0.0007 'International Tables Vol C Tables 4.2.6.8 and 6.1.1.4'
P P 0.1023 0.0942 'International Tables Vol C Tables 4.2.6.8 and 6.1.1.4'
Fe Fe 0.3463 0.8444 'International Tables Vol C Tables 4.2.6.8 and 6.1.1.4'

loop_
_geom_angle_atom_site_label_1
_geom_angle_atom_site_label_2
_geom_angle_atom_site_label_3
_geom_angle
_geom_angle_site_symmetry_1
_geom_angle_site_symmetry_3
_geom_angle_publ_flag
C5 Fe1 C17 121.8(3) . . ?
C5 Fe1 C16 96.6(3) . . ?
C17 Fe1 C16 40.4(3) . . ?
C5 Fe1 C15 106.8(3) . . ?
C17 Fe1 C15 67.0(3) . . ?
C16 Fe1 C15 39.5(3) . . ?
C5 Fe1 C14 143.3(3) . . ?
C17 Fe1 C14 66.7(3) . . ?
C16 Fe1 C14 66.7(3) . . ?
C15 Fe1 C14 39.7(3) . . ?
C5 Fe1 C13 161.1(3) . . ?
C17 Fe1 C13 39.5(3) . . ?
C16 Fe1 C13 66.8(3) . . ?
C15 Fe1 C13 66.7(3) . . ?
C14 Fe1 C13 39.7(3) . . ?
C5 Fe1 B6 47.9(3) . . ?
C17 Fe1 B6 96.5(3) . . ?
C16 Fe1 B6 102.9(3) . . ?
C15 Fe1 B6 137.9(3) . . ?
C14 Fe1 B6 163.0(3) . . ?
C13 Fe1 B6 124.6(3) . . ?
C5 Fe1 B4 47.4(3) . . ?
C17 Fe1 B4 157.8(3) . . ?
C16 Fe1 B4 117.4(3) . . ?
C15 Fe1 B4 95.9(2) . . ?
C14 Fe1 B4 109.7(3) . . ?
C13 Fe1 B4 147.6(3) . . ?
B6 Fe1 B4 86.9(3) . . ?
C5 Fe1 P2 92.08(18) . . ?
C17 Fe1 P2 101.6(2) . . ?
C16 Fe1 P2 138.0(2) . . ?
C15 Fe1 P2 161.00(19) . . ?
C14 Fe1 P2 122.6(2) . . ?
C13 Fe1 P2 94.7(2) . . ?
B6 Fe1 P2 55.7(2) . . ?
B4 Fe1 P2 98.48(18) . . ?
C5 Fe1 P3 91.52(18) . . ?
C17 Fe1 P3 144.5(2) . . ?
C16 Fe1 P3 157.6(2) . . ?
C15 Fe1 P3 118.06(19) . . ?
C14 Fe1 P3 94.59(18) . . ?
C13 Fe1 P3 107.2(2) . . ?
B6 Fe1 P3 98.1(2) . . ?
B4 Fe1 P3 55.55(19) . . ?
P2 Fe1 P3 62.04(6) . . ?
B11 P2 B6 53.8(3) . . ?
B11 P2 B7 52.3(3) . . ?
B6 P2 B7 92.1(3) . . ?
B11 P2 Fe1 102.7(2) . . ?
B6 P2 Fe1 58.1(2) . . ?
B7 P2 Fe1 101.7(2) . . ?
B11 P2 P3 98.3(2) . . ?
B6 P2 P3 97.6(2) . . ?
B7 P2 P3 56.5(2) . . ?
Fe1 P2 P3 59.02(6) . . ?
B8 P3 B4 54.6(3) . . ?
B8 P3 B7 52.1(3) . . ?
B4 P3 B7 92.7(3) . . ?
B8 P3 Fe1 103.1(2) . . ?
B4 P3 Fe1 58.45(18) . . ?
B7 P3 Fe1 101.6(2) . . ?
B8 P3 P2 98.3(2) . . ?
B4 P3 P2 98.3(2) . . ?
B7 P3 P2 56.4(2) . . ?
Fe1 P3 P2 58.94(6) . . ?
B4 C5 B6 119.0(5) . . ?
B4 C5 B9 63.0(4) . . ?
B6 C5 B9 115.1(5) . . ?
B4 C5 B10 115.6(5) . . ?
B6 C5 B10 62.9(4) . . ?
B9 C5 B10 61.6(4) . . ?
B4 C5 Fe1 68.1(3) . . ?
B6 C5 Fe1 67.5(3) . . ?
B9 C5 Fe1 123.7(4) . . ?
B10 C5 Fe1 123.5(4) . . ?
B4 C5 H5 115.7 . . ?
B6 C5 H5 116.3 . . ?
B9 C5 H5 117.0 . . ?
B10 C5 H5 116.9 . . ?
Fe1 C5 H5 108.0 . . ?
C17 C13 C14 108.1(6) . . ?
C17 C13 Fe1 69.4(4) . . ?
C14 C13 Fe1 70.0(3) . . ?
C17 C13 H13 126.0 . . ?
C14 C13 H13 126.0 . . ?
Fe1 C13 H13 126.2 . . ?
C15 C14 C13 107.8(6) . . ?
C15 C14 Fe1 69.9(3) . . ?
C13 C14 Fe1 70.3(4) . . ?
C15 C14 H14 126.1 . . ?
C13 C14 H14 126.1 . . ?
Fe1 C14 H14 125.3 . . ?
C16 C15 C14 108.2(6) . . ?
C16 C15 Fe1 69.8(4) . . ?
C14 C15 Fe1 70.3(3) . . ?
C16 C15 H15 125.9 . . ?
C14 C15 H15 125.9 . . ?
Fe1 C15 H15 125.6 . . ?
C15 C16 C17 107.9(6) . . ?
C15 C16 Fe1 70.7(3) . . ?
C17 C16 Fe1 69.7(4) . . ?
C15 C16 H16 126.1 . . ?
C17 C16 H16 126.1 . . ?
Fe1 C16 H16 125.1 . . ?
C13 C17 C16 108.0(6) . . ?
C13 C17 Fe1 71.1(4) . . ?
C16 C17 Fe1 69.9(4) . . ?
C13 C17 H17 126.0 . . ?
C16 C17 H17 126.0 . . ?
Fe1 C17 H17 124.6 . . ?
C5 B4 B9 59.4(4) . . ?
C5 B4 B8 103.3(5) . . ?
B9 B4 B8 57.8(4) . . ?
C5 B4 P3 112.4(4) . . ?
B9 B4 P3 113.0(4) . . ?
B8 B4 P3 62.3(3) . . ?
C5 B4 Fe1 64.5(3) . . ?
B9 B4 Fe1 117.4(4) . . ?
B8 B4 Fe1 115.4(4) . . ?
P3 B4 Fe1 66.0(2) . . ?
C5 B4 H4 123.2 . . ?
B9 B4 H4 119.3 . . ?
B8 B4 H4 123.4 . . ?
P3 B4 H4 116.9 . . ?
Fe1 B4 H4 113.0 . . ?
C5 B6 B10 59.5(4) . . ?
C5 B6 B11 104.0(5) . . ?
B10 B6 B11 58.2(4) . . ?
C5 B6 P2 112.7(4) . . ?
B10 B6 P2 113.7(5) . . ?
B11 B6 P2 62.8(3) . . ?
C5 B6 Fe1 64.6(3) . . ?
B10 B6 Fe1 118.1(5) . . ?
B11 B6 Fe1 116.4(4) . . ?
P2 B6 Fe1 66.2(2) . . ?
C5 B6 H6 123.0 . . ?
B10 B6 H6 119.0 . . ?
B11 B6 H6 122.7 . . ?
P2 B6 H6 116.5 . . ?
Fe1 B6 H6 112.5 . . ?
B12 B7 B8 59.2(4) . . ?
B12 B7 B11 58.8(4) . . ?
B8 B7 B11 106.4(5) . . ?
B12 B7 P2 112.3(4) . . ?
B8 B7 P2 114.4(4) . . ?
B11 B7 P2 61.7(3) . . ?
B12 B7 P3 112.2(4) . . ?
B8 B7 P3 61.6(3) . . ?
B11 B7 P3 114.1(4) . . ?
P2 B7 P3 67.1(2) . . ?
B12 B7 H7 121.3 . . ?
B8 B7 H7 121.8 . . ?
B11 B7 H7 122.1 . . ?
P2 B7 H7 115.9 . . ?
P3 B7 H7 116.0 . . ?
B9 B8 B12 60.1(4) . . ?
B9 B8 B7 107.8(5) . . ?
B12 B8 B7 58.8(4) . . ?
B9 B8 B4 58.3(4) . . ?
B12 B8 B4 106.6(5) . . ?
B7 B8 B4 109.4(4) . . ?
B9 B8 P3 114.1(4) . . ?
B12 B8 P3 115.9(4) . . ?
B7 B8 P3 66.3(3) . . ?
B4 B8 P3 63.1(3) . . ?
B9 B8 H8 121.6 . . ?
B12 B8 H8 121.2 . . ?
B7 B8 H8 120.9 . . ?
B4 B8 H8 123.0 . . ?
P3 B8 H8 113.8 . . ?
C5 B9 B10 59.6(4) . . ?
C5 B9 B8 106.6(5) . . ?
B10 B9 B8 109.2(5) . . ?
C5 B9 B12 105.1(5) . . ?
B10 B9 B12 59.6(5) . . ?
B8 B9 B12 60.2(4) . . ?
C5 B9 B4 57.6(3) . . ?
B10 B9 B4 109.3(5) . . ?
B8 B9 B4 63.9(4) . . ?
B12 B9 B4 111.1(5) . . ?
C5 B9 H9 124.9 . . ?
B10 B9 H9 121.2 . . ?
B8 B9 H9 120.4 . . ?
B12 B9 H9 121.9 . . ?
B4 B9 H9 119.4 . . ?
C5 B10 B12 105.2(5) . . ?
C5 B10 B9 58.8(4) . . ?
B12 B10 B9 60.5(5) . . ?
C5 B10 B11 106.1(5) . . ?
B12 B10 B11 60.2(4) . . ?
B9 B10 B11 109.3(6) . . ?
C5 B10 B6 57.6(4) . . ?
B12 B10 B6 110.1(5) . . ?
B9 B10 B6 108.2(5) . . ?
B11 B10 B6 62.8(4) . . ?
C5 B10 H10 125.1 . . ?
B12 B10 H10 121.7 . . ?
B9 B10 H10 121.2 . . ?
B11 B10 H10 120.7 . . ?
B6 B10 H10 120.4 . . ?
B12 B11 B10 59.6(5) . . ?
B12 B11 B7 58.8(4) . . ?
B10 B11 B7 107.4(5) . . ?
B12 B11 B6 106.6(5) . . ?
B10 B11 B6 59.0(4) . . ?
B7 B11 B6 109.1(5) . . ?
B12 B11 P2 115.9(4) . . ?
B10 B11 P2 114.9(4) . . ?
B7 B11 P2 66.0(3) . . ?
B6 B11 P2 63.4(3) . . ?
B12 B11 H11 121.4 . . ?
B10 B11 H11 121.4 . . ?
B7 B11 H11 121.3 . . ?
B6 B11 H11 122.7 . . ?
P2 B11 H11 113.5 . . ?
B10 B12 B7 110.9(5) . . ?
B10 B12 B11 60.2(5) . . ?
B7 B12 B11 62.4(4) . . ?
B10 B12 B9 59.9(5) . . ?
B7 B12 B9 110.1(5) . . ?
B11 B12 B9 108.9(5) . . ?
B10 B12 B8 109.1(5) . . ?
B7 B12 B8 62.0(4) . . ?
B11 B12 B8 111.5(5) . . ?
B9 B12 B8 59.7(4) . . ?
B10 B12 H12 121.2 . . ?
B7 B12 H12 119.1 . . ?
B11 B12 H12 120.0 . . ?
B9 B12 H12 121.8 . . ?
B8 B12 H12 120.3 . . ?

loop_
_geom_bond_atom_site_label_1
_geom_bond_atom_site_label_2
_geom_bond_distance
_geom_bond_site_symmetry_2
_geom_bond_publ_flag
Fe1 C5 2.053(6) . ?
Fe1 C17 2.066(6) . ?
Fe1 C16 2.068(6) . ?
Fe1 C15 2.080(6) . ?
Fe1 C14 2.086(6) . ?
Fe1 C13 2.089(6) . ?
Fe1 B6 2.099(7) . ?
Fe1 B4 2.111(6) . ?
Fe1 P2 2.2616(17) . ?
Fe1 P3 2.2633(16) . ?
P2 B11 2.031(8) . ?
P2 B6 2.042(8) . ?
P2 B7 2.107(7) . ?
P2 P3 2.332(2) . ?
P3 B8 2.028(7) . ?
P3 B4 2.043(7) . ?
P3 B7 2.110(7) . ?
C5 B4 1.675(9) . ?
C5 B6 1.685(10) . ?
C5 B9 1.707(9) . ?
C5 B10 1.721(9) . ?
C5 H5 1.1200 . ?
C13 C17 1.403(11) . ?
C13 C14 1.419(10) . ?
C13 H13 0.9500 . ?
C14 C15 1.416(10) . ?
C14 H14 0.9500 . ?
C15 C16 1.403(10) . ?
C15 H15 0.9500 . ?
C16 C17 1.427(11) . ?
C16 H16 0.9500 . ?
C17 H17 0.9500 . ?
B4 B9 1.767(9) . ?
B4 B8 1.866(9) . ?
B4 H4 1.1200 . ?
B6 B10 1.777(11) . ?
B6 B11 1.844(10) . ?
B6 H6 1.1200 . ?
B7 B12 1.761(10) . ?
B7 B8 1.817(10) . ?
B7 B11 1.825(10) . ?
B7 H7 1.1200 . ?
B8 B9 1.759(11) . ?
B8 B12 1.767(11) . ?
B8 H8 1.1200 . ?
B9 B10 1.755(12) . ?
B9 B12 1.765(10) . ?
B9 H9 1.1200 . ?
B10 B12 1.750(11) . ?
B10 B11 1.762(11) . ?
B10 H10 1.1200 . ?
B11 B12 1.761(11) . ?
B11 H11 1.1200 . ?
B12 H12 1.1200 . ?
